data_2015781
loop_
_publ_author_name
'J. Suresh'
'R. Suresh Kumar'
'S. Perumal'
'A. Mostad'
'S. Natarajan'

_publ_section_title
;Ethyl 4-hydroxy-2,6-diphenyl-5-(phenylsulfanyl)pyridine-3-carboxylate and
 ethyl
 2,6-bis(4-fluorophenyl)-4-hydroxy-5-(4-methylphenylsulfanyl)pyridine-3-carboxylate:
 supramolecular aggregation through C---H&#x00B7;&#x00B7;&#x00B7;O,
 C---H&#x00B7;&#x00B7;&#x00B7;F and C---H&#x00B7;&#x00B7;&#x00B7;\p
 interactions
;
_journal_coeditor_code DN3034
_journal_issue 2
_journal_name_full 'Acta Crystallographica Section C'
_journal_page_first o141
_journal_page_last o144
_journal_paper_doi 10.1107/S0108270107000224
_journal_volume 63
_journal_year 2007
_chemical_formula_iupac 'C26 H21 N O3 S'
_chemical_formula_moiety 'C26 H21 N O3 S'
_chemical_formula_sum 'C26 H21 N O3 S'
_chemical_formula_weight 427.50
_chemical_name_systematic
;
Ethyl 4-hydroxy-2,6-diphenyl-5-(phenylsulfanyl)pyridine-3-carboxylate
;
_space_group_IT_number 14
_symmetry_cell_setting monoclinic
_symmetry_space_group_name_Hall '-P 2ybc'
_symmetry_space_group_name_H-M 'P 1 21/c 1'
_atom_sites_solution_hydrogens geom
_atom_sites_solution_primary direct
_atom_sites_solution_secondary difmap
_audit_creation_method SHELXL97
_cell_angle_alpha 90.00
_cell_angle_beta 111.0410(10)
_cell_angle_gamma 90.00
_cell_formula_units_Z 4
_cell_length_a 10.3728(2)
_cell_length_b 17.1008(4)
_cell_length_c 12.9444(3)
_cell_measurement_reflns_used 1024
_cell_measurement_temperature 105(2)
_cell_measurement_theta_max 28.3
_cell_measurement_theta_min 2.1
_cell_volume 2143.02(8)
_computing_cell_refinement 'SAINT (Bruker, 2001)'
_computing_data_collection 'SMART (Bruker, 2001)'
_computing_data_reduction 'SAINT (Bruker, 2001)'
_computing_molecular_graphics 'PLATON (Spek, 2003)'
_computing_publication_material SHELXL97
_computing_structure_refinement 'SHELXL97 (Sheldrick, 1997)'
_computing_structure_solution 'SHELXS97 (Sheldrick, 1997)'
_diffrn_ambient_temperature 105(2)
_diffrn_detector_area_resol_mean 8
_diffrn_measured_fraction_theta_full 0.999
_diffrn_measured_fraction_theta_max 0.999
_diffrn_measurement_device_type 'Bruker SMART APEX CCD area-detector'
_diffrn_measurement_method \w
_diffrn_radiation_monochromator graphite
_diffrn_radiation_source 'fine-focus sealed tube'
_diffrn_radiation_type MoK\a
_diffrn_radiation_wavelength 0.71073
_diffrn_reflns_av_R_equivalents 0.0430
_diffrn_reflns_av_sigmaI/netI 0.0201
_diffrn_reflns_limit_h_max 13
_diffrn_reflns_limit_h_min -13
_diffrn_reflns_limit_k_max 22
_diffrn_reflns_limit_k_min -22
_diffrn_reflns_limit_l_max 17
_diffrn_reflns_limit_l_min -17
_diffrn_reflns_number 32101
_diffrn_reflns_theta_full 28.30
_diffrn_reflns_theta_max 28.30
_diffrn_reflns_theta_min 2.06
_diffrn_standards_decay_% 0
_diffrn_standards_number 1024
_exptl_absorpt_coefficient_mu 0.179
_exptl_absorpt_correction_T_max 0.979
_exptl_absorpt_correction_T_min 0.97
_exptl_absorpt_correction_type multi-scan
_exptl_absorpt_process_details '(SADABS; Bruker, 1998)'
_exptl_crystal_colour colourless
_exptl_crystal_density_diffrn 1.325
_exptl_crystal_density_method 'not measured'
_exptl_crystal_description block
_exptl_crystal_F_000 896
_exptl_crystal_size_max 0.28
_exptl_crystal_size_mid 0.14
_exptl_crystal_size_min 0.12
_refine_diff_density_max 0.843
_refine_diff_density_min -0.781
_refine_ls_extinction_coef 0
_refine_ls_extinction_method none
_refine_ls_goodness_of_fit_ref 1.024
_refine_ls_hydrogen_treatment constr
_refine_ls_matrix_type full
_refine_ls_number_parameters 280
_refine_ls_number_reflns 5325
_refine_ls_number_restraints 1
_refine_ls_restrained_S_all 1.024
_refine_ls_R_factor_all 0.0439
_refine_ls_R_factor_gt 0.0402
_refine_ls_shift/su_max 0.001
_refine_ls_shift/su_mean 0.000
_refine_ls_structure_factor_coef Fsqd
_refine_ls_weighting_details 'calc w = 1/[\s^2^(Fo^2^)+(0.0504P)^2^+1.7947P] where P=(Fo^2^+2Fc^2^)/3'
_refine_ls_weighting_scheme calc
_refine_ls_wR_factor_gt 0.1085
_refine_ls_wR_factor_ref 0.1119
_reflns_number_gt 4855
_reflns_number_total 5325
_reflns_threshold_expression I>2\s(I)
_cod_data_source_file dn3034.cif
_cod_data_source_block I
_cod_original_sg_symbol_H-M 'P 21/c'
_cod_database_code 2015781
_cod_database_fobs_code 2015781

loop_
_symmetry_equiv_pos_as_xyz
'x, y, z'
'-x, y+1/2, -z+1/2'
'-x, -y, -z'
'x, -y-1/2, z-1/2'

loop_
_atom_site_type_symbol
_atom_site_label
_atom_site_fract_x
_atom_site_fract_y
_atom_site_fract_z
_atom_site_U_iso_or_equiv
_atom_site_adp_type
_atom_site_calc_flag
_atom_site_refinement_flags
_atom_site_occupancy
S S1 0.53613(3) 0.111038(19) 0.24647(3) 0.01821(10) Uani d . 1
O O3 -0.04370(10) -0.00306(6) 0.22688(8) 0.0178(2) Uani d . 1
O O2 -0.03086(10) 0.06894(6) 0.08528(8) 0.0208(2) Uani d . 1
N N1 0.35713(11) -0.08449(6) 0.30626(9) 0.0151(2) Uani d . 1
C C4 0.26934(14) 0.06118(7) 0.20182(10) 0.0152(2) Uani d . 1
C C5 0.41167(13) 0.04426(8) 0.25795(11) 0.0155(2) Uani d . 1
C C2 0.22209(13) -0.06883(7) 0.25484(10) 0.0139(2) Uani d . 1
O O1 0.23038(13) 0.13075(7) 0.14915(11) 0.0320(3) Uani d . 1
H H1 0.1458 0.1331 0.1226 0.048 Uiso calc R 1
C C6 0.44965(13) -0.02807(8) 0.31048(11) 0.0148(2) Uani d . 1
C C7 0.02297(13) 0.02565(7) 0.16414(11) 0.0150(2) Uani d . 1
C C21 0.13040(13) -0.13751(7) 0.24604(11) 0.0147(2) Uani d . 1
C C3 0.17215(13) 0.00395(7) 0.20649(10) 0.0140(2) Uani d . 1
C C52 0.46664(15) 0.18705(9) 0.41216(12) 0.0223(3) Uani d . 1
H H52 0.4067 0.1461 0.4099 0.027 Uiso calc R 1
C C61 0.59700(13) -0.05049(8) 0.36987(11) 0.0168(3) Uani d . 1
C C51 0.54401(14) 0.18656(8) 0.34340(11) 0.0167(2) Uani d . 1
C C55 0.64774(16) 0.30974(9) 0.42023(12) 0.0239(3) Uani d . 1
H H55 0.7086 0.3504 0.4234 0.029 Uiso calc R 1
C C22 0.15448(14) -0.18766(8) 0.33627(11) 0.0187(3) Uani d . 1
H H22 0.2240 -0.1763 0.4035 0.022 Uiso calc R 1
C C26 0.02641(15) -0.15553(8) 0.14508(11) 0.0194(3) Uani d . 1
H H26 0.0098 -0.1224 0.0847 0.023 Uiso calc R 1
C C62 0.64739(15) -0.11835(8) 0.33759(13) 0.0214(3) Uani d . 1
H H62 0.5887 -0.1495 0.2815 0.026 Uiso calc R 1
C C66 0.68497(15) -0.00516(9) 0.45660(12) 0.0223(3) Uani d . 1
H H66 0.6519 0.0398 0.4790 0.027 Uiso calc R 1
C C63 0.78557(16) -0.13937(9) 0.38927(15) 0.0279(3) Uani d . 1
H H63 0.8195 -0.1837 0.3662 0.033 Uiso calc R 1
C C56 0.63519(15) 0.24782(8) 0.34790(12) 0.0211(3) Uani d . 1
H H56 0.6873 0.2471 0.3025 0.025 Uiso calc R 1
C C23 0.07422(16) -0.25479(9) 0.32540(13) 0.0232(3) Uani d . 1
H H23 0.0895 -0.2877 0.3858 0.028 Uiso calc R 1
C C9 -0.28237(16) -0.02996(11) 0.10367(15) 0.0313(3) Uani d . 1
H H9A -0.3764 -0.0138 0.0865 0.047 Uiso calc R 1
H H9B -0.2729 -0.0840 0.1253 0.047 Uiso calc R 1
H H9C -0.2574 -0.0235 0.0396 0.047 Uiso calc R 1
C C8 -0.18861(14) 0.01925(9) 0.19726(12) 0.0209(3) Uani d . 1
H H8A -0.1996 0.0739 0.1756 0.025 Uiso calc R 1
H H8B -0.2152 0.0133 0.2614 0.025 Uiso calc R 1
C C25 -0.05231(16) -0.22294(9) 0.13464(12) 0.0244(3) Uani d . 1
H H25 -0.1211 -0.2348 0.0672 0.029 Uiso calc R 1
C C54 0.56959(17) 0.31116(9) 0.48794(12) 0.0247(3) Uani d . 1
H H54 0.5770 0.3531 0.5355 0.030 Uiso calc R 1
C C53 0.48040(17) 0.24970(9) 0.48418(13) 0.0262(3) Uani d . 1
H H53 0.4293 0.2504 0.5303 0.031 Uiso calc R 1
C C24 -0.02860(16) -0.27258(9) 0.22460(13) 0.0245(3) Uani d . 1
H H24 -0.0814 -0.3176 0.2174 0.029 Uiso calc R 1
C C64 0.87261(16) -0.09418(10) 0.47512(14) 0.0301(3) Uani d . 1
H H64 0.9646 -0.1085 0.5097 0.036 Uiso calc R 1
C C65 0.82238(16) -0.02752(10) 0.50947(13) 0.0277(3) Uani d . 1
H H65 0.8805 0.0022 0.5678 0.033 Uiso calc R 1

loop_
_atom_site_aniso_label
_atom_site_aniso_U_11
_atom_site_aniso_U_22
_atom_site_aniso_U_33
_atom_site_aniso_U_12
_atom_site_aniso_U_13
_atom_site_aniso_U_23
S1 0.01923(17) 0.01681(17) 0.02316(17) -0.00354(12) 0.01313(13) -0.00145(12)
O3 0.0130(4) 0.0218(5) 0.0196(4) 0.0026(3) 0.0071(4) 0.0037(4)
O2 0.0196(5) 0.0209(5) 0.0213(5) 0.0040(4) 0.0068(4) 0.0060(4)
N1 0.0146(5) 0.0142(5) 0.0171(5) 0.0002(4) 0.0062(4) 0.0006(4)
C4 0.0180(6) 0.0137(6) 0.0158(6) -0.0003(5) 0.0082(5) -0.0012(4)
C5 0.0160(6) 0.0152(6) 0.0177(6) -0.0022(5) 0.0088(5) -0.0010(5)
C2 0.0146(6) 0.0142(6) 0.0141(5) -0.0001(4) 0.0065(4) -0.0003(4)
O1 0.0310(6) 0.0260(6) 0.0392(7) 0.0017(5) 0.0129(5) 0.0063(5)
C6 0.0149(6) 0.0160(6) 0.0151(5) -0.0004(5) 0.0074(5) -0.0012(4)
C7 0.0161(6) 0.0128(6) 0.0165(6) 0.0000(4) 0.0063(5) -0.0015(4)
C21 0.0138(5) 0.0123(5) 0.0188(6) 0.0008(4) 0.0070(5) -0.0001(4)
C3 0.0146(6) 0.0137(6) 0.0146(6) 0.0005(4) 0.0062(5) -0.0002(4)
C52 0.0221(7) 0.0219(7) 0.0269(7) -0.0051(5) 0.0136(6) -0.0031(5)
C61 0.0143(6) 0.0193(6) 0.0172(6) -0.0011(5) 0.0062(5) 0.0034(5)
C51 0.0160(6) 0.0158(6) 0.0180(6) 0.0005(5) 0.0057(5) 0.0017(5)
C55 0.0279(7) 0.0190(7) 0.0231(7) -0.0071(5) 0.0070(6) 0.0010(5)
C22 0.0171(6) 0.0175(6) 0.0198(6) -0.0006(5) 0.0045(5) 0.0029(5)
C26 0.0222(6) 0.0172(6) 0.0176(6) -0.0018(5) 0.0056(5) 0.0008(5)
C62 0.0174(6) 0.0187(6) 0.0271(7) 0.0001(5) 0.0068(5) 0.0024(5)
C66 0.0203(7) 0.0279(7) 0.0187(6) -0.0034(5) 0.0072(5) -0.0002(5)
C63 0.0206(7) 0.0231(7) 0.0398(9) 0.0060(6) 0.0107(6) 0.0087(6)
C56 0.0230(7) 0.0206(7) 0.0218(6) -0.0043(5) 0.0105(5) 0.0013(5)
C23 0.0247(7) 0.0184(6) 0.0260(7) -0.0024(5) 0.0085(6) 0.0059(5)
C9 0.0184(7) 0.0366(9) 0.0355(9) -0.0019(6) 0.0053(6) -0.0044(7)
C8 0.0134(6) 0.0248(7) 0.0251(7) 0.0033(5) 0.0077(5) 0.0019(5)
C25 0.0261(7) 0.0211(7) 0.0219(7) -0.0067(6) 0.0039(6) -0.0025(5)
C54 0.0302(8) 0.0203(7) 0.0216(7) -0.0007(6) 0.0070(6) -0.0031(5)
C53 0.0278(7) 0.0279(8) 0.0273(7) -0.0020(6) 0.0153(6) -0.0048(6)
C24 0.0255(7) 0.0173(6) 0.0297(7) -0.0072(5) 0.0087(6) 0.0003(5)
C64 0.0157(6) 0.0372(9) 0.0338(8) 0.0016(6) 0.0044(6) 0.0146(7)
C65 0.0200(7) 0.0390(9) 0.0199(7) -0.0077(6) 0.0022(5) 0.0045(6)

loop_
_atom_type_symbol
_atom_type_description
_atom_type_scat_dispersion_real
_atom_type_scat_dispersion_imag
_atom_type_scat_source
C C 0.0033 0.0016 'International Tables Vol C Tables 4.2.6.8 and 6.1.1.4'
H H 0.0000 0.0000 'International Tables Vol C Tables 4.2.6.8 and 6.1.1.4'
N N 0.0061 0.0033 'International Tables Vol C Tables 4.2.6.8 and 6.1.1.4'
O O 0.0106 0.0060 'International Tables Vol C Tables 4.2.6.8 and 6.1.1.4'
S S 0.1246 0.1234 'International Tables Vol C Tables 4.2.6.8 and 6.1.1.4'

loop_
_geom_angle_atom_site_label_1
_geom_angle_atom_site_label_2
_geom_angle_atom_site_label_3
_geom_angle
C5 S1 C51 105.01(6)
C7 O3 C8 116.93(10)
C2 N1 C6 118.53(11)
O1 C4 C5 120.13(12)
O1 C4 C3 122.44(12)
C5 C4 C3 117.41(12)
C6 C5 C4 119.21(12)
C6 C5 S1 121.68(10)
C4 C5 S1 118.75(10)
N1 C2 C3 123.27(12)
N1 C2 C21 113.82(11)
C3 C2 C21 122.75(11)
C4 O1 H1 109.5
N1 C6 C5 122.77(12)
N1 C6 C61 114.79(11)
C5 C6 C61 122.34(12)
O2 C7 O3 123.36(12)
O2 C7 C3 124.10(12)
O3 C7 C3 112.38(11)
C22 C21 C26 119.50(12)
C22 C21 C2 120.16(12)
C26 C21 C2 120.16(12)
C2 C3 C4 118.35(12)
C2 C3 C7 123.49(11)
C4 C3 C7 118.11(11)
C53 C52 C51 119.13(13)
C53 C52 H52 120.4
C51 C52 H52 120.4
C62 C61 C66 119.60(13)
C62 C61 C6 118.88(12)
C66 C61 C6 121.52(12)
C52 C51 C56 120.26(13)
C52 C51 S1 124.17(11)
C56 C51 S1 115.57(10)
C56 C55 C54 120.22(13)
C56 C55 H55 119.9
C54 C55 H55 119.9
C23 C22 C21 119.97(13)
C23 C22 H22 120.0
C21 C22 H22 120.0
C25 C26 C21 120.17(13)
C25 C26 H26 119.9
C21 C26 H26 119.9
C63 C62 C61 120.10(14)
C63 C62 H62 120.0
C61 C62 H62 120.0
C65 C66 C61 119.93(14)
C65 C66 H66 120.0
C61 C66 H66 120.0
C64 C63 C62 120.12(15)
C64 C63 H63 119.9
C62 C63 H63 119.9
C55 C56 C51 119.85(13)
C55 C56 H56 120.1
C51 C56 H56 120.1
C24 C23 C22 120.24(13)
C24 C23 H23 119.9
C22 C23 H23 119.9
C8 C9 H9A 109.5
C8 C9 H9B 109.5
H9A C9 H9B 109.5
C8 C9 H9C 109.5
H9A C9 H9C 109.5
H9B C9 H9C 109.5
O3 C8 C9 111.76(12)
O3 C8 H8A 109.3
C9 C8 H8A 109.3
O3 C8 H8B 109.3
C9 C8 H8B 109.3
H8A C8 H8B 107.9
C24 C25 C26 120.24(13)
C24 C25 H25 119.9
C26 C25 H25 119.9
C53 C54 C55 119.73(14)
C53 C54 H54 120.1
C55 C54 H54 120.1
C54 C53 C52 120.80(14)
C54 C53 H53 119.6
C52 C53 H53 119.6
C25 C24 C23 119.87(13)
C25 C24 H24 120.1
C23 C24 H24 120.1
C63 C64 C65 120.10(14)
C63 C64 H64 119.9
C65 C64 H64 119.9
C64 C65 C66 120.12(15)
C64 C65 H65 119.9
C66 C65 H65 119.9

loop_
_geom_bond_atom_site_label_1
_geom_bond_atom_site_label_2
_geom_bond_distance
_geom_bond_publ_flag
S1 C5 1.7693(13) y
S1 C51 1.7819(14) y
O3 C7 1.3350(16) y
O3 C8 1.4622(16) y
O2 C7 1.2216(16) y
N1 C2 1.3444(16) ?
N1 C6 1.3480(17) ?
C4 O1 1.3586(17) ?
C4 C5 1.4216(18) ?
C4 C3 1.4218(17) ?
C5 C6 1.3984(18) ?
C2 C3 1.4059(17) ?
C2 C21 1.4896(17) ?
O1 H1 0.8200 ?
C6 C61 1.4935(18) ?
C7 C3 1.4911(17) ?
C21 C22 1.3973(18) ?
C21 C26 1.3979(18) ?
C52 C53 1.393(2) ?
C52 C51 1.3963(19) ?
C52 H52 0.9300 ?
C61 C62 1.397(2) ?
C61 C66 1.3994(19) ?
C51 C56 1.3985(19) ?
C55 C56 1.388(2) ?
C55 C54 1.391(2) ?
C55 H55 0.9300 ?
C22 C23 1.3951(19) ?
C22 H22 0.9300 ?
C26 C25 1.3909(19) ?
C26 H26 0.9300 ?
C62 C63 1.394(2) ?
C62 H62 0.9300 ?
C66 C65 1.395(2) ?
C66 H66 0.9300 ?
C63 C64 1.388(2) ?
C63 H63 0.9300 ?
C56 H56 0.9300 ?
C23 C24 1.390(2) ?
C23 H23 0.9300 ?
C9 C8 1.509(2) ?
C9 H9A 0.9600 ?
C9 H9B 0.9600 ?
C9 H9C 0.9600 ?
C8 H8A 0.9700 ?
C8 H8B 0.9700 ?
C25 C24 1.390(2) ?
C25 H25 0.9300 ?
C54 C53 1.390(2) ?
C54 H54 0.9300 ?
C53 H53 0.9300 ?
C24 H24 0.9300 ?
C64 C65 1.391(3) ?
C64 H64 0.9300 ?
C65 H65 0.9300 ?

loop_
_geom_hbond_atom_site_label_D
_geom_hbond_atom_site_label_H
_geom_hbond_atom_site_label_A
_geom_hbond_site_symmetry_A
_geom_hbond_distance_DH
_geom_hbond_distance_HA
_geom_hbond_distance_DA
_geom_hbond_angle_DHA
O1 H1 O2 . 0.82 2.04 2.7450(16) 144
C23 H23 O2 2_545 0.93 2.59 3.3168(18) 136
C26 H26 O2 3 0.93 2.46 3.3446(17) 158
C65 H65 O3 3_656 0.93 2.59 3.4008(18) 146
C22 H22 Cg1 3_656 0.93 2.89 3.6647(15) 142
C8 H8B Cg2 1_655 0.97 2.75 3.6458(16) 154

loop_
_geom_torsion_atom_site_label_1
_geom_torsion_atom_site_label_2
_geom_torsion_atom_site_label_3
_geom_torsion_atom_site_label_4
_geom_torsion
O1 C4 C5 C6 -179.22(12)
C3 C4 C5 C6 2.66(18)
O1 C4 C5 S1 -6.01(17)
C3 C4 C5 S1 175.87(9)
C51 S1 C5 C6 -106.18(11)
C51 S1 C5 C4 80.79(11)
C6 N1 C2 C3 -0.96(19)
C6 N1 C2 C21 174.60(11)
C2 N1 C6 C5 -3.98(19)
C2 N1 C6 C61 179.58(11)
C4 C5 C6 N1 3.05(19)
S1 C5 C6 N1 -169.95(10)
C4 C5 C6 C61 179.23(12)
S1 C5 C6 C61 6.23(18)
C8 O3 C7 O2 0.29(19)
C8 O3 C7 C3 175.85(11)
N1 C2 C21 C22 42.75(17)
C3 C2 C21 C22 -141.67(13)
N1 C2 C21 C26 -132.38(13)
C3 C2 C21 C26 43.20(18)
N1 C2 C3 C4 6.59(19)
C21 C2 C3 C4 -168.58(11)
N1 C2 C3 C7 -170.70(12)
C21 C2 C3 C7 14.13(19)
O1 C4 C3 C2 174.79(12)
C5 C4 C3 C2 -7.13(18)
O1 C4 C3 C7 -7.77(18)
C5 C4 C3 C7 170.30(11)
O2 C7 C3 C2 -147.73(14)
O3 C7 C3 C2 36.75(17)
O2 C7 C3 C4 34.98(19)
O3 C7 C3 C4 -140.54(12)
N1 C6 C61 C62 53.60(17)
C5 C6 C61 C62 -122.86(14)
N1 C6 C61 C66 -126.42(14)
C5 C6 C61 C66 57.13(18)
C53 C52 C51 C56 0.7(2)
C53 C52 C51 S1 -179.42(12)
C5 S1 C51 C52 1.27(14)
C5 S1 C51 C56 -178.87(11)
C26 C21 C22 C23 -0.5(2)
C2 C21 C22 C23 -175.69(13)
C22 C21 C26 C25 -0.1(2)
C2 C21 C26 C25 175.10(13)
C66 C61 C62 C63 -2.0(2)
C6 C61 C62 C63 178.01(13)
C62 C61 C66 C65 0.6(2)
C6 C61 C66 C65 -179.39(13)
C61 C62 C63 C64 1.9(2)
C54 C55 C56 C51 -0.2(2)
C52 C51 C56 C55 -0.7(2)
S1 C51 C56 C55 179.47(11)
C21 C22 C23 C24 0.9(2)
C7 O3 C8 C9 81.25(15)
C21 C26 C25 C24 0.3(2)
C56 C55 C54 C53 1.0(2)
C55 C54 C53 C52 -0.9(2)
C51 C52 C53 C54 0.1(2)
C26 C25 C24 C23 0.0(2)
C22 C23 C24 C25 -0.6(2)
C62 C63 C64 C65 -0.4(2)
C63 C64 C65 C66 -1.0(2)
C61 C66 C65 C64 0.9(2)

loop_
_cod_related_entry_id
_cod_related_entry_database
_cod_related_entry_code
1 ChemSpider 21133301
